data_4300057
loop_
_publ_author_name
'Keiji Tokuda'
'Ken-ichi Okamoto'
'Takumi Konno'

_publ_contact_author
;
Takumi Konno
Department of Chemistry, Faculty of Engineering, Gunma University, Kiryu,
Gunma 376-8515, Japan
;
_publ_contact_author_email ' konno@chem.gunma-u.ac.jp'
_publ_contact_author_fax '+ 81-277-30-1263'
_publ_contact_author_phone '+ 81-277-30-1260'
_publ_section_title
;
Synthesis, Characterization, and Chiral Properties of
CoIII2AgI3 Pentanuclear, CoIII4ZnII4 Octanuclear, and CoIII Mononuclear
Complexes with Aza-Capped Hexadentate-N3S3 Thiolate Ligands: Crystal
Structures of [Ag3{Co(L)}2][PF6]3 and [Zn4O{Co(L)}4][PF6]6 (L =
N(CH2NHCH2CH2S-)3)
;
_journal_name_full 'Inorganic Chemistry'
_journal_page_first 333
_journal_page_last 339
_journal_paper_doi 10.1021/ic9906407
_journal_volume 39
_journal_year 2000
_chemical_formula_sum 'C36 H100 Co4 F36 N16 O9 P6 S12 Zn4'
_chemical_formula_weight 2653.05
_space_group_IT_number 14
_symmetry_cell_setting monoclinic
_symmetry_Int_Tables_number 14
_symmetry_space_group_name_Hall '-P 2yn'
_symmetry_space_group_name_H-M 'P 1 21/n 1'
_cell_angle_alpha 90
_cell_angle_beta 101.3(3)
_cell_angle_gamma 90
_cell_formula_units_Z 4
_cell_length_a 14.33(7)
_cell_length_b 25.76(10)
_cell_length_c 24.83(6)
_cell_measurement_reflns_used 25
_cell_measurement_temperature 296.2
_cell_measurement_theta_max 14.9
_cell_measurement_theta_min 13.9
_cell_volume 8988(6)
_computing_cell_refinement 'Rigaku/AFC Diffractometer Control'
_computing_data_collection 'Rigaku/AFC Diffractometer Control'
_computing_data_reduction teXsan
_computing_publication_material teXsan
_computing_structure_refinement teXsan
_computing_structure_solution 'Direct Method (SIR92)'
_diffrn_ambient_temperature 296.2
_diffrn_measurement_device 'Rigaku AFC7S'
_diffrn_measurement_method \w-2\q
_diffrn_orient_matrix_UB_11 -0.02168
_diffrn_orient_matrix_UB_12 -0.03362
_diffrn_orient_matrix_UB_13 -0.01868
_diffrn_orient_matrix_UB_21 0.02536
_diffrn_orient_matrix_UB_22 -0.01930
_diffrn_orient_matrix_UB_23 0.03477
_diffrn_orient_matrix_UB_31 -0.06287
_diffrn_orient_matrix_UB_32 0.00381
_diffrn_orient_matrix_UB_33 0.01135
_diffrn_radiation_detector 'scintillation counter'
_diffrn_radiation_monochromator graphite
_diffrn_radiation_source 'Rigaku sealed tube'
_diffrn_radiation_type 'Mo K\a'
_diffrn_radiation_wavelength 0.7107
_diffrn_reflns_av_R_equivalents 0.060
_diffrn_reflns_av_sigmaI/netI 0.177
_diffrn_reflns_limit_h_max 18
_diffrn_reflns_limit_h_min 0
_diffrn_reflns_limit_k_max 33
_diffrn_reflns_limit_k_min 0
_diffrn_reflns_limit_l_max 31
_diffrn_reflns_limit_l_min -32
_diffrn_reflns_number 21723
_diffrn_reflns_reduction_process 'Lp corrections applied'
_diffrn_reflns_theta_max 27.52
_diffrn_reflns_theta_min 2.14
_diffrn_standards_decay_% -1.85
_diffrn_standards_interval_count 150
_diffrn_standards_number 3
_exptl_absorpt_coefficient_mu 2.290
_exptl_absorpt_correction_T_max 1.000
_exptl_absorpt_correction_T_min 0.852
_exptl_absorpt_correction_type '\y scans(North,Phillips & Mathews,1968)'
_exptl_crystal_colour black
_exptl_crystal_density_diffrn 1.968
_exptl_crystal_density_meas ?
_exptl_crystal_description prismatic
_exptl_crystal_F_000 5336.00
_exptl_crystal_size_max 0.45
_exptl_crystal_size_mid 0.30
_exptl_crystal_size_min 0.15
_refine_diff_density_max 1.06
_refine_diff_density_min -0.57
_refine_ls_extinction_method none
_refine_ls_goodness_of_fit_obs 1.265
_refine_ls_matrix_type full
_refine_ls_number_constraints 0
_refine_ls_number_parameters 1108
_refine_ls_number_reflns 8382
_refine_ls_number_restraints 0
_refine_ls_R_factor_obs 0.0690
_refine_ls_shift/esd_max 0.0512
_refine_ls_shift/esd_mean 0.0090
_refine_ls_structure_factor_coef F
_refine_ls_weighting_scheme unit
_refine_ls_wR_factor_obs 0.0774
_reflns_number_observed 8382
_reflns_number_total 20899
_reflns_observed_criterion >2.0sigma(I)
_cod_depositor_comments
;
The following automatic conversions were performed:

'_exptl_crystal_density_meas' value 'not measured' was changed to '?'
- the value is perceived as not measured.

Automatic conversion script
Id: cif_fix_values 3008 2015-01-20 13:52:24Z robertas 
;
_cod_original_cell_volume 8955(47)
_cod_original_sg_symbol_H-M 'P 21/n '
_cod_original_formula_sum 'C36 H100 Co4 F36 N16 O9 P6 S12 Zn4 '
_cod_database_code 4300057

loop_
_symmetry_equiv_pos_as_xyz
x,y,z
1/2-x,1/2+y,1/2-z
-x,-y,-z
1/2+x,1/2-y,1/2+z

loop_
_atom_site_aniso_label
_atom_site_aniso_U_11
_atom_site_aniso_U_22
_atom_site_aniso_U_33
_atom_site_aniso_U_12
_atom_site_aniso_U_13
_atom_site_aniso_U_23
Zn1 0.0378(9) 0.0315(8) 0.0310(8) 0.0012(7) 0.0097(7) -0.0001(7)
Zn2 0.0379(9) 0.0336(9) 0.0339(8) -0.0025(7) 0.0091(7) -0.0049(7)
Zn3 0.0380(9) 0.0317(8) 0.0331(8) 0.0001(7) 0.0084(7) 0.0004(7)
Zn4 0.0411(10) 0.0343(9) 0.0326(8) -0.0007(7) 0.0110(7) 0.0008(7)
Co1 0.040(1) 0.038(1) 0.037(1) 0.0044(9) 0.0115(9) -0.0061(9)
Co2 0.042(1) 0.033(1) 0.0346(10) -0.0069(9) 0.0070(9) -0.0026(8)
Co3 0.048(1) 0.045(1) 0.0282(9) 0.0123(10) 0.0070(9) 0.0024(9)
Co4 0.036(1) 0.034(1) 0.0378(10) -0.0043(9) 0.0111(8) 0.0022(8)
S1 0.044(2) 0.043(2) 0.041(2) 0.002(2) 0.014(2) -0.005(2)
S2 0.049(2) 0.033(2) 0.041(2) 0.005(2) 0.013(2) -0.001(2)
S3 0.039(2) 0.038(2) 0.044(2) 0.000(2) 0.014(2) -0.004(2)
S4 0.046(2) 0.040(2) 0.035(2) 0.001(2) 0.011(2) -0.003(2)
S5 0.038(2) 0.037(2) 0.041(2) -0.003(2) 0.007(2) 0.002(2)
S6 0.060(3) 0.032(2) 0.033(2) -0.007(2) 0.011(2) -0.001(2)
S7 0.060(3) 0.035(2) 0.033(2) 0.006(2) 0.006(2) 0.000(2)
S8 0.037(2) 0.051(2) 0.034(2) 0.007(2) 0.005(2) -0.004(2)
S9 0.043(2) 0.050(2) 0.032(2) 0.004(2) 0.006(2) 0.006(2)
S10 0.039(2) 0.038(2) 0.046(2) 0.002(2) 0.016(2) 0.004(2)
S11 0.047(2) 0.036(2) 0.042(2) -0.004(2) 0.015(2) -0.003(2)
S12 0.040(2) 0.043(2) 0.033(2) -0.005(2) 0.012(2) 0.004(2)
P1 0.102(5) 0.058(3) 0.087(4) 0.007(3) 0.001(4) -0.008(3)
P2 0.091(4) 0.105(5) 0.082(4) 0.032(4) 0.053(3) 0.037(4)
P3 0.125(6) 0.155(7) 0.072(4) -0.060(5) 0.050(4) -0.031(4)
P4 0.043(3) 0.117(5) 0.116(5) 0.002(4) 0.012(3) 0.019(4)
P5 0.133(6) 0.064(4) 0.099(5) 0.017(4) 0.032(5) 0.014(4)
P6 0.110(6) 0.092(5) 0.115(6) 0.022(4) 0.031(5) 0.027(4)
F1 0.23(2) 0.16(2) 0.38(4) 0.10(2) -0.08(3) -0.13(2)
F2 0.31(3) 0.21(2) 0.21(2) 0.16(2) -0.08(2) -0.12(2)
F3 0.31(3) 0.33(4) 0.10(1) -0.02(3) 0.01(2) 0.06(2)
F4 0.30(3) 0.27(3) 0.20(2) -0.15(3) 0.03(2) 0.08(2)
F5 0.11(1) 0.20(2) 0.25(2) -0.05(1) -0.07(1) 0.02(2)
F6 0.12(1) 0.16(2) 0.17(2) -0.01(1) -0.05(1) -0.02(1)
F7 0.33(3) 0.17(2) 0.14(1) 0.12(2) 0.08(2) 0.07(1)
F8 0.22(2) 0.15(1) 0.09(1) -0.01(1) 0.05(1) 0.043(10)
F9 0.20(2) 0.19(2) 0.15(1) 0.03(1) 0.11(1) -0.01(1)
F10 0.088(9) 0.12(1) 0.096(9) 0.018(8) 0.012(7) 0.005(8)
F11 0.09(1) 0.29(3) 0.20(2) -0.01(1) 0.06(1) -0.10(2)
F12 0.21(2) 0.13(1) 0.23(2) -0.04(1) 0.14(2) -0.02(1)
F13 0.36(3) 0.17(2) 0.17(2) -0.07(2) 0.17(2) -0.01(1)
F14 0.14(1) 0.22(2) 0.092(10) 0.01(1) 0.040(9) 0.04(1)
F15 0.20(2) 0.25(2) 0.13(1) -0.09(2) 0.09(1) -0.12(1)
F16 0.26(2) 0.17(2) 0.11(1) -0.04(2) 0.07(1) -0.05(1)
F17 0.11(1) 0.16(1) 0.15(1) -0.05(1) 0.00(1) -0.02(1)
F18 0.09(1) 0.46(4) 0.24(2) -0.09(2) 0.06(1) -0.13(3)
F19 0.21(2) 0.19(2) 0.40(4) -0.06(2) 0.00(3) -0.01(3)
F20 0.21(2) 0.11(1) 0.28(2) 0.02(1) 0.10(2) 0.03(2)
F21 0.08(1) 0.28(2) 0.13(1) 0.04(1) -0.005(10) -0.01(1)
F22 0.07(1) 0.52(5) 0.15(2) -0.05(2) -0.01(1) 0.07(2)
F23 0.08(1) 0.28(2) 0.13(1) 0.00(1) 0.039(9) -0.03(1)
F24 0.056(9) 0.32(3) 0.14(1) 0.03(1) 0.024(9) 0.08(2)
F25 0.25(3) 0.22(2) 0.17(2) 0.15(2) 0.03(2) 0.05(2)
F26 0.15(2) 0.18(2) 0.28(3) 0.04(1) 0.03(2) 0.14(2)
F27 0.15(2) 0.56(6) 0.22(3) -0.12(3) 0.00(2) 0.21(3)
F28 0.23(3) 0.50(5) 0.26(3) -0.10(3) -0.06(2) 0.24(4)
F29 0.34(4) 0.30(3) 0.56(6) 0.15(3) -0.22(4) -0.35(4)
F30 0.41(5) 0.31(4) 0.26(3) 0.11(4) -0.02(3) -0.19(3)
F31 0.43(5) 0.13(2) 0.48(5) -0.11(2) 0.17(4) 0.05(3)
F32 0.30(3) 0.20(2) 0.26(3) -0.13(2) 0.07(3) -0.02(2)
F33 0.13(2) 0.28(3) 0.18(2) 0.05(2) 0.03(1) -0.09(2)
F34 0.20(2) 0.30(3) 0.23(2) 0.09(2) 0.10(2) -0.03(2)
F35 0.18(2) 0.32(3) 0.19(2) 0.09(2) -0.03(2) 0.04(2)
F36 0.33(3) 0.29(3) 0.13(2) 0.15(3) -0.03(2) 0.00(2)
O1 0.037(5) 0.021(4) 0.035(5) -0.004(4) 0.004(4) -0.007(4)
O2w 0.17(2) 0.18(2) 0.16(2) 0.00(2) 0.01(2) -0.02(2)
O3w 0.18(2) 0.050(9) 0.13(1) 0.01(1) 0.01(1) -0.002(9)
O4w 0.24(2) 0.11(1) 0.13(2) -0.01(2) 0.06(2) 0.04(1)
O5w 0.14(2) 0.13(2) 0.23(2) -0.01(1) 0.08(2) 0.01(2)
O6w 0.15(2) 0.18(2) 0.13(2) -0.02(2) 0.06(1) 0.01(1)
O7w 0.10(1) 0.15(2) 0.20(2) -0.03(1) -0.02(1) 0.02(2)
O8w 0.15(2) 0.18(2) 0.25(3) 0.00(2) 0.08(2) 0.07(2)
O9w 0.16(2) 0.26(3) 0.12(2) -0.08(2) -0.03(1) 0.01(2)
N1 0.062(9) 0.032(7) 0.075(9) 0.004(6) 0.033(8) -0.021(7)
N2 0.037(7) 0.061(8) 0.047(7) 0.019(6) 0.014(6) -0.001(6)
N3 0.052(8) 0.047(8) 0.047(7) 0.010(6) 0.021(6) -0.004(6)
N4 0.07(1) 0.07(1) 0.08(1) 0.024(9) 0.029(9) -0.026(9)
N5 0.069(9) 0.030(7) 0.051(8) -0.009(6) 0.011(7) -0.014(6)
N6 0.052(8) 0.054(8) 0.041(7) -0.011(7) 0.002(6) 0.003(6)
N7 0.030(7) 0.054(8) 0.065(9) -0.012(6) -0.003(6) -0.019(7)
N8 0.08(1) 0.11(2) 0.09(1) -0.05(1) 0.02(1) -0.05(1)
N9 0.071(10) 0.069(9) 0.033(7) 0.035(8) 0.007(7) -0.005(6)
N10 0.08(1) 0.066(10) 0.027(6) 0.008(8) 0.007(7) 0.003(6)
N11 0.09(1) 0.045(8) 0.045(8) 0.020(8) 0.008(8) 0.004(6)
N12 0.11(2) 0.10(2) 0.06(1) 0.06(1) 0.00(1) 0.02(1)
N13 0.067(9) 0.046(7) 0.036(6) -0.008(7) 0.030(6) 0.003(6)
N14 0.049(8) 0.040(7) 0.071(9) -0.007(6) 0.015(7) 0.015(7)
N15 0.036(7) 0.050(8) 0.050(7) -0.021(6) 0.014(6) -0.003(6)
N16 0.055(10) 0.058(9) 0.08(1) -0.018(7) 0.034(8) 0.012(8)
C1 0.06(1) 0.043(10) 0.09(1) -0.011(9) 0.016(10) -0.037(9)
C2 0.08(1) 0.05(1) 0.08(1) 0.001(9) 0.02(1) -0.027(10)
C3 0.06(1) 0.06(1) 0.06(1) 0.027(9) 0.016(8) 0.005(9)
C4 0.06(1) 0.08(1) 0.047(9) 0.039(10) -0.005(8) 0.001(9)
C5 0.10(1) 0.06(1) 0.053(10) 0.002(10) 0.054(10) 0.006(8)
C6 0.08(1) 0.05(1) 0.06(1) -0.001(10) 0.043(10) 0.005(9)
C7 0.08(1) 0.05(1) 0.10(2) 0.006(10) 0.05(1) -0.02(1)
C8 0.08(1) 0.08(1) 0.07(1) 0.03(1) 0.01(1) -0.02(1)
C9 0.08(1) 0.08(1) 0.044(9) 0.03(1) 0.026(9) -0.007(9)
C10 0.08(1) 0.034(9) 0.06(1) 0.014(9) -0.001(9) -0.019(8)
C11 0.07(1) 0.036(9) 0.07(1) -0.004(8) 0.020(10) -0.019(8)
C12 0.07(1) 0.050(10) 0.030(8) -0.003(8) 0.005(8) 0.006(7)
C13 0.042(9) 0.052(10) 0.042(8) -0.010(8) -0.002(7) -0.004(7)
C14 0.06(1) 0.09(1) 0.08(1) -0.05(1) 0.04(1) -0.02(1)
C15 0.09(2) 0.08(1) 0.06(1) -0.03(1) 0.03(1) 0.02(1)
C16 0.07(1) 0.05(1) 0.10(2) -0.021(10) 0.00(1) -0.006(10)
C17 0.10(2) 0.10(2) 0.031(9) -0.06(1) -0.003(9) -0.021(9)
C18 0.08(2) 0.09(2) 0.10(2) -0.03(1) 0.03(1) -0.03(1)
C19 0.06(1) 0.07(1) 0.039(8) 0.023(9) 0.005(8) -0.003(8)
C20 0.06(1) 0.07(1) 0.046(9) 0.021(9) 0.007(8) -0.016(8)
C21 0.06(1) 0.055(10) 0.033(8) 0.007(8) -0.013(7) -0.025(7)
C22 0.06(1) 0.09(1) 0.037(9) 0.01(1) -0.007(8) -0.012(9)
C23 0.07(1) 0.05(1) 0.07(1) -0.011(9) 0.008(9) 0.024(9)
C24 0.11(2) 0.07(1) 0.07(1) 0.01(1) 0.04(1) 0.03(1)
C25 0.08(1) 0.11(2) 0.06(1) 0.05(1) 0.00(1) 0.01(1)
C26 0.09(2) 0.09(1) 0.05(1) 0.03(1) 0.00(1) 0.01(1)
C27 0.11(2) 0.08(2) 0.07(1) 0.03(1) 0.00(1) 0.04(1)
C28 0.10(1) 0.06(1) 0.051(10) 0.01(1) 0.045(10) 0.004(9)
C29 0.08(1) 0.050(10) 0.06(1) 0.014(9) 0.039(10) 0.000(9)
C30 0.034(9) 0.09(1) 0.039(8) -0.016(9) -0.005(7) 0.002(9)
C31 0.06(1) 0.07(1) 0.06(1) -0.030(9) 0.017(9) -0.012(9)
C32 0.05(1) 0.050(10) 0.053(10) 0.007(8) 0.009(8) 0.011(8)
C33 0.032(9) 0.051(10) 0.08(1) 0.005(7) -0.006(8) 0.029(9)
C34 0.07(1) 0.07(1) 0.054(10) -0.019(10) 0.025(9) 0.011(9)
C35 0.05(1) 0.08(1) 0.06(1) -0.018(9) 0.013(8) 0.024(9)
C36 0.05(1) 0.05(1) 0.10(1) -0.005(9) 0.03(1) 0.026(10)

loop_
_atom_site_label
_atom_site_fract_x
_atom_site_fract_y
_atom_site_fract_z
_atom_site_U_iso_or_equiv
_atom_site_thermal_displace_type
_atom_site_calc_flag
_atom_site_calc_attached_atom
_atom_site_occupancy
_atom_site_refinement_flags
Zn1 0.4462(1) 0.17684(6) 1.04397(6) 0.0330(4) Uani d . 1.00 .
Zn2 0.4570(1) 0.26828(6) 1.13010(6) 0.0348(4) Uani d . 1.00 .
Zn3 0.2893(1) 0.26437(6) 1.02678(6) 0.0341(4) Uani d . 1.00 .
Zn4 0.2966(1) 0.18335(6) 1.12379(6) 0.0355(4) Uani d . 1.00 .
Co1 0.2138(1) 0.32515(7) 1.15874(8) 0.0381(5) Uani d . 1.00 .
Co2 0.1908(1) 0.12407(7) 0.97674(7) 0.0367(5) Uani d . 1.00 .
Co3 0.5510(1) 0.13083(8) 1.19475(7) 0.0403(6) Uani d . 1.00 .
Co4 0.5333(1) 0.31050(7) 0.99095(7) 0.0352(5) Uani d . 1.00 .
S1 0.3707(3) 0.3067(1) 1.1913(1) 0.042(1) Uani d . 1.00 .
S2 0.2375(3) 0.3352(1) 1.0720(1) 0.040(1) Uani d . 1.00 .
S3 0.1803(3) 0.2394(1) 1.1459(1) 0.040(1) Uani d . 1.00 .
S4 0.3436(3) 0.1388(1) 0.9689(1) 0.040(1) Uani d . 1.00 .
S5 0.1636(3) 0.2099(1) 0.9841(1) 0.0386(10) Uani d . 1.00 .
S6 0.2295(3) 0.1139(1) 1.0684(1) 0.042(1) Uani d . 1.00 .
S7 0.5141(3) 0.1113(1) 1.1047(1) 0.043(1) Uani d . 1.00 .
S8 0.5811(3) 0.2146(2) 1.1764(1) 0.041(1) Uani d . 1.00 .
S9 0.3988(3) 0.1501(2) 1.2010(1) 0.042(1) Uani d . 1.00 .
S10 0.5640(3) 0.2267(1) 1.0154(2) 0.040(1) Uani d . 1.00 .
S11 0.5105(3) 0.3318(1) 1.0762(1) 0.041(1) Uani d . 1.00 .
S12 0.3759(3) 0.2938(1) 0.9617(1) 0.0380(10) Uani d . 1.00 .
P1 0.1517(5) 0.4986(2) 0.9371(3) 0.085(2) Uani d . 1.00 .
P2 -0.0747(5) 0.3219(3) 0.8796(2) 0.088(2) Uani d . 1.00 .
P3 -0.1980(6) 0.3648(3) 1.2731(3) 0.113(3) Uani d . 1.00 .
P4 -0.1244(4) 0.2262(3) 1.0797(3) 0.093(2) Uani d . 1.00 .
P5 -0.2954(6) 0.0602(3) 0.9146(3) 0.097(3) Uani d . 1.00 .
P6 0.0276(6) 0.0592(3) 1.2417(3) 0.104(3) Uani d . 1.00 .
F1 0.122(2) 0.5489(8) 0.954(1) 0.28(1) Uani d . 1.00 .
F2 0.194(2) 0.4522(9) 0.9153(10) 0.26(1) Uani d . 1.00 .
F3 0.177(2) 0.528(1) 0.8880(8) 0.25(1) Uani d . 1.00 .
F4 0.132(2) 0.468(1) 0.9847(10) 0.26(1) Uani d . 1.00 .
F5 0.056(1) 0.4881(8) 0.8992(9) 0.202(9) Uani d . 1.00 .
F6 0.255(1) 0.5117(7) 0.9702(7) 0.160(7) Uani d . 1.00 .
F7 -0.088(2) 0.3672(8) 0.8406(7) 0.21(1) Uani d . 1.00 .
F8 -0.050(1) 0.2837(6) 0.9262(6) 0.152(7) Uani d . 1.00 .
F9 -0.097(1) 0.3640(8) 0.9244(7) 0.171(9) Uani d . 1.00 .
F10 -0.0466(9) 0.2824(5) 0.8363(5) 0.103(5) Uani d . 1.00 .
F11 -0.178(1) 0.3058(9) 0.8673(8) 0.191(9) Uani d . 1.00 .
F12 0.036(2) 0.3417(7) 0.8933(9) 0.179(9) Uani d . 1.00 .
F13 -0.191(2) 0.4043(8) 1.2266(9) 0.22(1) Uani d . 1.00 .
F14 -0.212(1) 0.3238(7) 1.3183(6) 0.147(7) Uani d . 1.00 .
F15 -0.207(1) 0.4098(8) 1.3145(7) 0.188(9) Uani d . 1.00 .
F16 -0.194(2) 0.3196(7) 1.2330(6) 0.176(9) Uani d . 1.00 .
F17 -0.313(1) 0.3657(7) 1.2552(7) 0.144(7) Uani d . 1.00 .
F18 -0.091(1) 0.364(1) 1.290(1) 0.26(1) Uani d . 1.00 .
F19 -0.117(2) 0.285(1) 1.079(1) 0.27(1) Uani d . 1.00 .
F20 -0.132(2) 0.1681(7) 1.079(1) 0.191(10) Uani d . 1.00 .
F21 -0.193(1) 0.2305(9) 1.0233(7) 0.168(8) Uani d . 1.00 .
F22 -0.055(1) 0.227(1) 1.1349(8) 0.25(1) Uani d . 1.00 .
F23 -0.211(1) 0.2311(8) 1.1093(7) 0.162(8) Uani d . 1.00 .
F24 -0.0379(9) 0.2219(9) 1.0496(7) 0.174(8) Uani d . 1.00 .
F25 -0.376(2) 0.0946(9) 0.8867(8) 0.21(1) Uani d . 1.00 .
F26 -0.212(1) 0.0256(8) 0.9390(10) 0.21(1) Uani d . 1.00 .
F27 -0.360(2) 0.043(2) 0.950(1) 0.32(2) Uani d . 1.00 .
F28 -0.232(2) 0.084(2) 0.883(1) 0.34(2) Uani d . 1.00 .
F29 -0.330(3) 0.023(1) 0.875(2) 0.44(2) Uani d . 1.00 .
F30 -0.265(3) 0.092(1) 0.960(1) 0.34(2) Uani d . 1.00 .
F31 0.080(3) 0.1072(9) 1.238(2) 0.33(2) Uani d . 1.00 .
F32 -0.035(2) 0.0110(10) 1.244(1) 0.25(1) Uani d . 1.00 .
F33 -0.032(1) 0.0869(9) 1.2804(8) 0.198(10) Uani d . 1.00 .
F34 0.086(2) 0.030(1) 1.2073(10) 0.24(1) Uani d . 1.00 .
F35 -0.049(2) 0.071(1) 1.1920(9) 0.24(1) Uani d . 1.00 .
F36 0.097(2) 0.042(1) 1.2941(8) 0.26(1) Uani d . 1.00 .
O1 0.3730(7) 0.2228(3) 1.0810(4) 0.031(2) Uani d . 1.00 .
O2w 0.382(2) 0.5200(9) 0.8543(9) 0.17(1) Uani d . 1.00 .
O3w 0.488(1) 0.4666(5) 1.0460(7) 0.122(7) Uani d . 1.00 .
O4w 0.304(2) 0.4710(7) 1.0925(8) 0.157(9) Uani d . 1.00 .
O5w -0.110(1) 0.1816(8) 0.9431(10) 0.161(10) Uani d . 1.00 .
O6w -0.143(1) 0.1855(8) 1.2188(8) 0.151(9) Uani d . 1.00 .
O7w -0.161(1) 0.1839(8) 0.8283(9) 0.157(9) Uani d . 1.00 .
O8w 0.961(2) 0.4717(10) 0.360(1) 0.19(1) Uani d . 1.00 .
O9w 0.415(2) 0.273(1) 0.8173(8) 0.19(1) Uani d . 1.00 .
N1 0.2462(10) 0.4010(5) 1.1734(6) 0.054(4) Uani d . 1.00 .
N2 0.0755(8) 0.3440(5) 1.1291(5) 0.048(4) Uani d . 1.00 .
N3 0.1852(9) 0.3155(5) 1.2349(5) 0.047(4) Uani d . 1.00 .
N4 0.099(1) 0.3993(6) 1.2121(7) 0.071(5) Uani d . 1.00 .
N5 0.2176(10) 0.0484(4) 0.9664(5) 0.050(4) Uani d . 1.00 .
N6 0.1501(9) 0.1325(5) 0.8939(5) 0.050(4) Uani d . 1.00 .
N7 0.0538(8) 0.1103(5) 0.9829(5) 0.052(4) Uani d . 1.00 .
N8 0.059(1) 0.0529(8) 0.9035(8) 0.096(7) Uani d . 1.00 .
N9 0.687(1) 0.1119(5) 1.1903(5) 0.058(4) Uani d . 1.00 .
N10 0.591(1) 0.1491(6) 1.2751(5) 0.058(4) Uani d . 1.00 .
N11 0.522(1) 0.0567(5) 1.2144(5) 0.061(5) Uani d . 1.00 .
N12 0.677(2) 0.0650(8) 1.2773(7) 0.095(7) Uani d . 1.00 .
N13 0.5598(9) 0.2907(5) 0.9164(5) 0.047(4) Uani d . 1.00 .
N14 0.5040(9) 0.3843(5) 0.9660(5) 0.053(4) Uani d . 1.00 .
N15 0.6724(8) 0.3294(5) 1.0185(5) 0.045(4) Uani d . 1.00 .
N16 0.6520(10) 0.3722(6) 0.9266(6) 0.060(5) Uani d . 1.00 .
C1 0.417(1) 0.3730(6) 1.1962(8) 0.065(6) Uani d . 1.00 .
C2 0.340(1) 0.4064(7) 1.2152(8) 0.069(6) Uani d . 1.00 .
C3 0.113(1) 0.3399(7) 1.0372(7) 0.059(5) Uani d . 1.00 .
C4 0.060(1) 0.3704(7) 1.0726(7) 0.063(5) Uani d . 1.00 .
C5 0.181(1) 0.2213(7) 1.2180(7) 0.063(6) Uani d . 1.00 .
C6 0.131(1) 0.2669(7) 1.2412(7) 0.062(6) Uani d . 1.00 .
C7 0.170(1) 0.4322(7) 1.1959(8) 0.073(7) Uani d . 1.00 .
C8 0.028(1) 0.3776(8) 1.1670(8) 0.077(7) Uani d . 1.00 .
C9 0.133(1) 0.3627(8) 1.2552(7) 0.067(6) Uani d . 1.00 .
C10 0.388(1) 0.0707(6) 0.9737(7) 0.061(5) Uani d . 1.00 .
C11 0.305(1) 0.0389(6) 0.9425(7) 0.059(5) Uani d . 1.00 .
C12 0.158(1) 0.2264(6) 0.9108(6) 0.051(5) Uani d . 1.00 .
C13 0.100(1) 0.1832(6) 0.8779(6) 0.047(4) Uani d . 1.00 .
C14 0.106(1) 0.1144(8) 1.0826(8) 0.075(7) Uani d . 1.00 .
C15 0.042(1) 0.0868(8) 1.0382(8) 0.076(7) Uani d . 1.00 .
C16 0.137(1) 0.0181(7) 0.9325(8) 0.072(6) Uani d . 1.00 .
C17 0.088(1) 0.0901(8) 0.8641(6) 0.078(7) Uani d . 1.00 .
C18 0.000(2) 0.0753(9) 0.9375(10) 0.092(8) Uani d . 1.00 .
C19 0.639(1) 0.1112(7) 1.0909(6) 0.056(5) Uani d . 1.00 .
C20 0.697(1) 0.0844(7) 1.1396(6) 0.060(5) Uani d . 1.00 .
C21 0.595(1) 0.2399(6) 1.2460(6) 0.051(5) Uani d . 1.00 .
C22 0.649(1) 0.1980(8) 1.2831(6) 0.064(6) Uani d . 1.00 .
C23 0.354(1) 0.0831(7) 1.2038(7) 0.062(6) Uani d . 1.00 .
C24 0.432(2) 0.0514(8) 1.2375(8) 0.081(7) Uani d . 1.00 .
C25 0.741(2) 0.0816(9) 1.2408(8) 0.084(7) Uani d . 1.00 .
C26 0.650(2) 0.1064(8) 1.3107(7) 0.078(7) Uani d . 1.00 .
C27 0.604(2) 0.0282(9) 1.2521(9) 0.091(8) Uani d . 1.00 .
C28 0.563(1) 0.1990(7) 0.9459(7) 0.065(6) Uani d . 1.00 .
C29 0.611(1) 0.2400(6) 0.9165(7) 0.062(6) Uani d . 1.00 .
C30 0.638(1) 0.3379(7) 1.1107(6) 0.056(5) Uani d . 1.00 .
C31 0.687(1) 0.3635(7) 1.0684(7) 0.061(6) Uani d . 1.00 .
C32 0.334(1) 0.3610(6) 0.9527(6) 0.052(5) Uani d . 1.00 .
C33 0.410(1) 0.3906(6) 0.9273(7) 0.058(5) Uani d . 1.00 .
C34 0.611(1) 0.3315(7) 0.8892(7) 0.062(6) Uani d . 1.00 .
C35 0.720(1) 0.3539(7) 0.9739(7) 0.062(6) Uani d . 1.00 .
C36 0.582(1) 0.4096(7) 0.9392(8) 0.064(6) Uani d . 1.00 .

loop_
_atom_type_symbol
_atom_type_oxidation_number
_atom_type_number_in_cell
_atom_type_scat_dispersion_real
_atom_type_scat_dispersion_imag
_atom_type_scat_source
C 0 144 0.003 0.002
;International Tables for Crystallography
(1992, Vol. C, Tables 4.2.6.8 and 6.1.1.1)
;
N 0 64 0.006 0.003
;International Tables for Crystallography
(1992, Vol. C, Tables 4.2.6.8 and 6.1.1.1)
;
O 0 36 0.011 0.006
;International Tables for Crystallography
(1992, Vol. C, Tables 4.2.6.8 and 6.1.1.1)
;
F 0 144 0.017 0.010
;International Tables for Crystallography
(1992, Vol. C, Tables 4.2.6.8 and 6.1.1.1)
;
P 0 24 0.102 0.094
;International Tables for Crystallography
(1992, Vol. C, Tables 4.2.6.8 and 6.1.1.1)
;
S 0 48 0.125 0.123
;International Tables for Crystallography
(1992, Vol. C, Tables 4.2.6.8 and 6.1.1.1)
;
Co 0 16 0.349 0.972
;International Tables for Crystallography
(1992, Vol. C, Tables 4.2.6.8 and 6.1.1.1)
;
Zn 0 16 0.284 1.430
;International Tables for Crystallography
(1992, Vol. C, Tables 4.2.6.8 and 6.1.1.1)
;
H 0 400 0.000 0.000
;International Tables for Crystallography
(1992, Vol. C, Table 6.1.1.2)
;

loop_
_geom_angle_atom_site_label_1
_geom_angle_atom_site_label_2
_geom_angle_atom_site_label_3
_geom_angle
_geom_angle_site_symmetry_1
_geom_angle_site_symmetry_2
_geom_angle_site_symmetry_3
_geom_angle_publ_flag
S4 ZN1 S7 109.2(2) 1_555 1_555 1_555 yes
S4 ZN1 S10 111.3(2) 1_555 1_555 1_555 yes
S4 ZN1 O1 108.6(4) 1_555 1_555 1_555 yes
S7 ZN1 S10 110.8(3) 1_555 1_555 1_555 yes
S7 ZN1 O1 109.2(3) 1_555 1_555 1_555 yes
S10 ZN1 O1 107.6(3) 1_555 1_555 1_555 yes
S1 ZN2 S8 111.7(2) 1_555 1_555 1_555 yes
S1 ZN2 S11 110.5(2) 1_555 1_555 1_555 yes
S1 ZN2 O1 108.6(4) 1_555 1_555 1_555 yes
S8 ZN2 S11 112.7(3) 1_555 1_555 1_555 yes
S8 ZN2 O1 105.8(3) 1_555 1_555 1_555 yes
S11 ZN2 O1 107.2(3) 1_555 1_555 1_555 yes
S2 ZN3 S5 113.0(3) 1_555 1_555 1_555 yes
S2 ZN3 S12 109.9(2) 1_555 1_555 1_555 yes
S2 ZN3 O1 107.8(3) 1_555 1_555 1_555 yes
S5 ZN3 S12 110.0(2) 1_555 1_555 1_555 yes
S5 ZN3 O1 107.5(3) 1_555 1_555 1_555 yes
S12 ZN3 O1 108.5(4) 1_555 1_555 1_555 yes
S3 ZN4 S6 112.1(3) 1_555 1_555 1_555 yes
S3 ZN4 S9 113.0(2) 1_555 1_555 1_555 yes
S3 ZN4 O1 108.0(3) 1_555 1_555 1_555 yes
S6 ZN4 S9 108.9(2) 1_555 1_555 1_555 yes
S6 ZN4 O1 106.6(3) 1_555 1_555 1_555 yes
S9 ZN4 O1 108.0(4) 1_555 1_555 1_555 yes
S1 CO1 S2 92.2(2) 1_555 1_555 1_555 yes
S1 CO1 S3 90.9(2) 1_555 1_555 1_555 yes
S1 CO1 N1 87.7(4) 1_555 1_555 1_555 yes
S1 CO1 N2 178.1(4) 1_555 1_555 1_555 yes
S1 CO1 N3 90.5(4) 1_555 1_555 1_555 yes
S2 CO1 S3 92.6(1) 1_555 1_555 1_555 yes
S2 CO1 N1 89.4(4) 1_555 1_555 1_555 yes
S2 CO1 N2 86.9(4) 1_555 1_555 1_555 yes
S2 CO1 N3 177.0(4) 1_555 1_555 1_555 yes
S3 CO1 N1 177.6(4) 1_555 1_555 1_555 yes
S3 CO1 N2 90.9(4) 1_555 1_555 1_555 yes
S3 CO1 N3 86.4(4) 1_555 1_555 1_555 yes
N1 CO1 N2 90.5(6) 1_555 1_555 1_555 yes
N1 CO1 N3 91.7(5) 1_555 1_555 1_555 yes
N2 CO1 N3 90.3(5) 1_555 1_555 1_555 yes
S4 CO2 S5 91.7(2) 1_555 1_555 1_555 yes
S4 CO2 S6 93.2(2) 1_555 1_555 1_555 yes
S4 CO2 N5 86.4(4) 1_555 1_555 1_555 yes
S4 CO2 N6 89.1(4) 1_555 1_555 1_555 yes
S4 CO2 N7 179.2(4) 1_555 1_555 1_555 yes
S5 CO2 S6 92.5(1) 1_555 1_555 1_555 yes
S5 CO2 N5 176.9(4) 1_555 1_555 1_555 yes
S5 CO2 N6 87.6(4) 1_555 1_555 1_555 yes
S5 CO2 N7 88.8(4) 1_555 1_555 1_555 yes
S6 CO2 N5 90.1(4) 1_555 1_555 1_555 yes
S6 CO2 N6 177.6(4) 1_555 1_555 1_555 yes
S6 CO2 N7 87.3(4) 1_555 1_555 1_555 yes
N5 CO2 N6 89.8(5) 1_555 1_555 1_555 yes
N5 CO2 N7 93.1(5) 1_555 1_555 1_555 yes
N6 CO2 N7 90.3(5) 1_555 1_555 1_555 yes
S7 CO3 S8 91.6(1) 1_555 1_555 1_555 yes
S7 CO3 S9 94.3(2) 1_555 1_555 1_555 yes
S7 CO3 N9 86.2(4) 1_555 1_555 1_555 yes
S7 CO3 N10 176.9(4) 1_555 1_555 1_555 yes
S7 CO3 N11 90.6(4) 1_555 1_555 1_555 yes
S8 CO3 S9 91.7(2) 1_555 1_555 1_555 yes
S8 CO3 N9 89.7(4) 1_555 1_555 1_555 yes
S8 CO3 N10 87.0(4) 1_555 1_555 1_555 yes
S8 CO3 N11 177.4(4) 1_555 1_555 1_555 yes
S9 CO3 N9 178.5(4) 1_555 1_555 1_555 yes
S9 CO3 N10 88.6(4) 1_555 1_555 1_555 yes
S9 CO3 N11 86.9(5) 1_555 1_555 1_555 yes
N9 CO3 N10 91.0(5) 1_555 1_555 1_555 yes
N9 CO3 N11 91.6(6) 1_555 1_555 1_555 yes
N10 CO3 N11 90.8(5) 1_555 1_555 1_555 yes
S10 CO4 S11 92.0(1) 1_555 1_555 1_555 yes
S10 CO4 S12 92.0(2) 1_555 1_555 1_555 yes
S10 CO4 N13 86.8(4) 1_555 1_555 1_555 yes
S10 CO4 N14 177.7(4) 1_555 1_555 1_555 yes
S10 CO4 N15 90.6(4) 1_555 1_555 1_555 yes
S11 CO4 S12 91.6(2) 1_555 1_555 1_555 yes
S11 CO4 N13 177.4(4) 1_555 1_555 1_555 yes
S11 CO4 N14 90.0(4) 1_555 1_555 1_555 yes
S11 CO4 N15 86.6(4) 1_555 1_555 1_555 yes
S12 CO4 N13 90.8(4) 1_555 1_555 1_555 yes
S12 CO4 N14 86.9(4) 1_555 1_555 1_555 yes
S12 CO4 N15 176.9(4) 1_555 1_555 1_555 yes
N13 CO4 N14 91.1(5) 1_555 1_555 1_555 yes
N13 CO4 N15 91.1(5) 1_555 1_555 1_555 yes
N14 CO4 N15 90.6(5) 1_555 1_555 1_555 yes
ZN2 S1 CO1 117.6(2) 1_555 1_555 1_555 yes
ZN2 S1 C1 101.8(6) 1_555 1_555 1_555 yes
CO1 S1 C1 98.6(6) 1_555 1_555 1_555 yes
ZN3 S2 CO1 119.4(2) 1_555 1_555 1_555 yes
ZN3 S2 C3 101.4(6) 1_555 1_555 1_555 yes
CO1 S2 C3 98.2(6) 1_555 1_555 1_555 yes
ZN4 S3 CO1 119.2(3) 1_555 1_555 1_555 yes
ZN4 S3 C5 101.6(6) 1_555 1_555 1_555 yes
CO1 S3 C5 98.5(6) 1_555 1_555 1_555 yes
ZN1 S4 CO2 117.7(2) 1_555 1_555 1_555 yes
ZN1 S4 C10 100.7(6) 1_555 1_555 1_555 yes
CO2 S4 C10 99.5(6) 1_555 1_555 1_555 yes
ZN3 S5 CO2 119.1(2) 1_555 1_555 1_555 yes
ZN3 S5 C12 100.9(5) 1_555 1_555 1_555 yes
CO2 S5 C12 96.9(5) 1_555 1_555 1_555 yes
ZN4 S6 CO2 119.8(2) 1_555 1_555 1_555 yes
ZN4 S6 C14 100.3(6) 1_555 1_555 1_555 yes
CO2 S6 C14 97.8(6) 1_555 1_555 1_555 yes
ZN1 S7 CO3 117.9(2) 1_555 1_555 1_555 yes
ZN1 S7 C19 100.0(5) 1_555 1_555 1_555 yes
CO3 S7 C19 97.8(5) 1_555 1_555 1_555 yes
ZN2 S8 CO3 119.9(3) 1_555 1_555 1_555 yes
ZN2 S8 C21 100.9(5) 1_555 1_555 1_555 yes
CO3 S8 C21 98.0(6) 1_555 1_555 1_555 yes
ZN4 S9 CO3 118.6(2) 1_555 1_555 1_555 yes
ZN4 S9 C23 101.8(6) 1_555 1_555 1_555 yes
CO3 S9 C23 98.4(6) 1_555 1_555 1_555 yes
ZN1 S10 CO4 119.3(2) 1_555 1_555 1_555 yes
ZN1 S10 C28 101.4(6) 1_555 1_555 1_555 yes
CO4 S10 C28 98.6(6) 1_555 1_555 1_555 yes
ZN2 S11 CO4 119.3(2) 1_555 1_555 1_555 yes
ZN2 S11 C30 101.4(6) 1_555 1_555 1_555 yes
CO4 S11 C30 98.1(5) 1_555 1_555 1_555 yes
ZN3 S12 CO4 117.8(2) 1_555 1_555 1_555 yes
ZN3 S12 C32 100.6(5) 1_555 1_555 1_555 yes
CO4 S12 C32 98.3(6) 1_555 1_555 1_555 yes
F1 P1 F2 170(2) 1_555 1_555 1_555 yes
F1 P1 F3 85(1) 1_555 1_555 1_555 yes
F1 P1 F4 97(1) 1_555 1_555 1_555 yes
F1 P1 F5 93(1) 1_555 1_555 1_555 yes
F1 P1 F6 87(1) 1_555 1_555 1_555 yes
F2 P1 F3 86(1) 1_555 1_555 1_555 yes
F2 P1 F4 91(1) 1_555 1_555 1_555 yes
F2 P1 F5 90(1) 1_555 1_555 1_555 yes
F2 P1 F6 87(1) 1_555 1_555 1_555 yes
F3 P1 F4 176(1) 1_555 1_555 1_555 yes
F3 P1 F5 85(1) 1_555 1_555 1_555 yes
F3 P1 F6 88(1) 1_555 1_555 1_555 yes
F4 P1 F5 96(1) 1_555 1_555 1_555 yes
F4 P1 F6 90(1) 1_555 1_555 1_555 yes
F5 P1 F6 173(1) 1_555 1_555 1_555 yes
F7 P2 F8 169(1) 1_555 1_555 1_555 yes
F7 P2 F9 84(1) 1_555 1_555 1_555 yes
F7 P2 F10 94.2(9) 1_555 1_555 1_555 yes
F7 P2 F11 94(1) 1_555 1_555 1_555 yes
F7 P2 F12 83(1) 1_555 1_555 1_555 yes
F8 P2 F9 87.4(9) 1_555 1_555 1_555 yes
F8 P2 F10 93.1(9) 1_555 1_555 1_555 yes
F8 P2 F11 92(1) 1_555 1_555 1_555 yes
F8 P2 F12 88(1) 1_555 1_555 1_555 yes
F9 P2 F10 176.5(10) 1_555 1_555 1_555 yes
F9 P2 F11 90.2(10) 1_555 1_555 1_555 yes
F9 P2 F12 87(1) 1_555 1_555 1_555 yes
F10 P2 F11 93.2(9) 1_555 1_555 1_555 yes
F10 P2 F12 88.6(8) 1_555 1_555 1_555 yes
F11 P2 F12 177(1) 1_555 1_555 1_555 yes
F13 P3 F14 176(1) 1_555 1_555 1_555 yes
F13 P3 F15 91(1) 1_555 1_555 1_555 yes
F13 P3 F16 89(1) 1_555 1_555 1_555 yes
F13 P3 F17 90(1) 1_555 1_555 1_555 yes
F13 P3 F18 90(1) 1_555 1_555 1_555 yes
F14 P3 F15 89.2(10) 1_555 1_555 1_555 yes
F14 P3 F16 88(1) 1_555 1_555 1_555 yes
F14 P3 F17 86.3(9) 1_555 1_555 1_555 yes
F14 P3 F18 93(1) 1_555 1_555 1_555 yes
F15 P3 F16 176(1) 1_555 1_555 1_555 yes
F15 P3 F17 87(1) 1_555 1_555 1_555 yes
F15 P3 F18 92(1) 1_555 1_555 1_555 yes
F16 P3 F17 89(1) 1_555 1_555 1_555 yes
F16 P3 F18 89(1) 1_555 1_555 1_555 yes
F17 P3 F18 179(1) 1_555 1_555 1_555 yes
F19 P4 F20 178(1) 1_555 1_555 1_555 yes
F19 P4 F21 87(1) 1_555 1_555 1_555 yes
F19 P4 F22 87(1) 1_555 1_555 1_555 yes
F19 P4 F23 89(1) 1_555 1_555 1_555 yes
F19 P4 F24 90(1) 1_555 1_555 1_555 yes
F20 P4 F21 91(1) 1_555 1_555 1_555 yes
F20 P4 F22 93(1) 1_555 1_555 1_555 yes
F20 P4 F23 91(1) 1_555 1_555 1_555 yes
F20 P4 F24 89(1) 1_555 1_555 1_555 yes
F21 P4 F22 175(1) 1_555 1_555 1_555 yes
F21 P4 F23 89.7(10) 1_555 1_555 1_555 yes
F21 P4 F24 89.7(9) 1_555 1_555 1_555 yes
F22 P4 F23 91(1) 1_555 1_555 1_555 yes
F22 P4 F24 89(1) 1_555 1_555 1_555 yes
F23 P4 F24 179(1) 1_555 1_555 1_555 yes
F25 P5 F26 176(1) 1_555 1_555 1_555 yes
F25 P5 F27 86(1) 1_555 1_555 1_555 yes
F25 P5 F28 90(1) 1_555 1_555 1_555 yes
F25 P5 F29 86(1) 1_555 1_555 1_555 yes
F25 P5 F30 96(1) 1_555 1_555 1_555 yes
F26 P5 F27 97(1) 1_555 1_555 1_555 yes
F26 P5 F28 86(1) 1_555 1_555 1_555 yes
F26 P5 F29 91(1) 1_555 1_555 1_555 yes
F26 P5 F30 85(1) 1_555 1_555 1_555 yes
F27 P5 F28 172(2) 1_555 1_555 1_555 yes
F27 P5 F29 92(2) 1_555 1_555 1_555 yes
F27 P5 F30 80(2) 1_555 1_555 1_555 yes
F28 P5 F29 94(2) 1_555 1_555 1_555 yes
F28 P5 F30 93(2) 1_555 1_555 1_555 yes
F29 P5 F30 171(2) 1_555 1_555 1_555 yes
F31 P6 F32 175(2) 1_555 1_555 1_555 yes
F31 P6 F33 90(1) 1_555 1_555 1_555 yes
F31 P6 F34 91(1) 1_555 1_555 1_555 yes
F31 P6 F35 94(1) 1_555 1_555 1_555 yes
F31 P6 F36 92(1) 1_555 1_555 1_555 yes
F32 P6 F33 86(1) 1_555 1_555 1_555 yes
F32 P6 F34 90(1) 1_555 1_555 1_555 yes
F32 P6 F35 81(1) 1_555 1_555 1_555 yes
F32 P6 F36 91(1) 1_555 1_555 1_555 yes
F33 P6 F34 176(1) 1_555 1_555 1_555 yes
F33 P6 F35 91(1) 1_555 1_555 1_555 yes
F33 P6 F36 87(1) 1_555 1_555 1_555 yes
F34 P6 F35 91(1) 1_555 1_555 1_555 yes
F34 P6 F36 90(1) 1_555 1_555 1_555 yes
F35 P6 F36 172(1) 1_555 1_555 1_555 yes
ZN1 O1 ZN2 110.0(5) 1_555 1_555 1_555 yes
ZN1 O1 ZN3 109.0(4) 1_555 1_555 1_555 yes
ZN1 O1 ZN4 110.9(4) 1_555 1_555 1_555 yes
ZN2 O1 ZN3 109.3(4) 1_555 1_555 1_555 yes
ZN2 O1 ZN4 108.5(4) 1_555 1_555 1_555 yes
ZN3 O1 ZN4 109.1(5) 1_555 1_555 1_555 yes
CO1 N1 C2 110.6(10) 1_555 1_555 1_555 yes
CO1 N1 C7 114(1) 1_555 1_555 1_555 yes
C2 N1 C7 107(1) 1_555 1_555 1_555 yes
CO1 N2 C4 112.8(9) 1_555 1_555 1_555 yes
CO1 N2 C8 115(1) 1_555 1_555 1_555 yes
C4 N2 C8 108(1) 1_555 1_555 1_555 yes
CO1 N3 C6 113.7(9) 1_555 1_555 1_555 yes
CO1 N3 C9 113.9(9) 1_555 1_555 1_555 yes
C6 N3 C9 108(1) 1_555 1_555 1_555 yes
C7 N4 C8 115(1) 1_555 1_555 1_555 yes
C7 N4 C9 116(1) 1_555 1_555 1_555 yes
C8 N4 C9 113(1) 1_555 1_555 1_555 yes
CO2 N5 C11 113.7(9) 1_555 1_555 1_555 yes
CO2 N5 C16 115(1) 1_555 1_555 1_555 yes
C11 N5 C16 107(1) 1_555 1_555 1_555 yes
CO2 N6 C13 112.7(9) 1_555 1_555 1_555 yes
CO2 N6 C17 116.4(10) 1_555 1_555 1_555 yes
C13 N6 C17 107(1) 1_555 1_555 1_555 yes
CO2 N7 C15 114(1) 1_555 1_555 1_555 yes
CO2 N7 C18 113(1) 1_555 1_555 1_555 yes
C15 N7 C18 107(1) 1_555 1_555 1_555 yes
C16 N8 C17 114(1) 1_555 1_555 1_555 yes
C16 N8 C18 115(1) 1_555 1_555 1_555 yes
C17 N8 C18 113(1) 1_555 1_555 1_555 yes
CO3 N9 C20 114(1) 1_555 1_555 1_555 yes
CO3 N9 C25 114(1) 1_555 1_555 1_555 yes
C20 N9 C25 109(1) 1_555 1_555 1_555 yes
CO3 N10 C22 111.8(9) 1_555 1_555 1_555 yes
CO3 N10 C26 114(1) 1_555 1_555 1_555 yes
C22 N10 C26 107(1) 1_555 1_555 1_555 yes
CO3 N11 C24 113(1) 1_555 1_555 1_555 yes
CO3 N11 C27 115(1) 1_555 1_555 1_555 yes
C24 N11 C27 109(1) 1_555 1_555 1_555 yes
C25 N12 C26 114(2) 1_555 1_555 1_555 yes
C25 N12 C27 113(1) 1_555 1_555 1_555 yes
C26 N12 C27 118(2) 1_555 1_555 1_555 yes
CO4 N13 C29 113.4(9) 1_555 1_555 1_555 yes
CO4 N13 C34 115.4(10) 1_555 1_555 1_555 yes
C29 N13 C34 108(1) 1_555 1_555 1_555 yes
CO4 N14 C33 113.8(9) 1_555 1_555 1_555 yes
CO4 N14 C36 113.6(10) 1_555 1_555 1_555 yes
C33 N14 C36 108(1) 1_555 1_555 1_555 yes
CO4 N15 C31 112.9(9) 1_555 1_555 1_555 yes
CO4 N15 C35 113.3(9) 1_555 1_555 1_555 yes
C31 N15 C35 110(1) 1_555 1_555 1_555 yes
C34 N16 C35 114(1) 1_555 1_555 1_555 yes
C34 N16 C36 113(1) 1_555 1_555 1_555 yes
C35 N16 C36 114(1) 1_555 1_555 1_555 yes
S1 C1 C2 105(1) 1_555 1_555 1_555 yes
N1 C2 C1 109(1) 1_555 1_555 1_555 yes
S2 C3 C4 108(1) 1_555 1_555 1_555 yes
N2 C4 C3 108(1) 1_555 1_555 1_555 yes
S3 C5 C6 104(1) 1_555 1_555 1_555 yes
N3 C6 C5 107(1) 1_555 1_555 1_555 yes
N1 C7 N4 112(1) 1_555 1_555 1_555 yes
N2 C8 N4 110(1) 1_555 1_555 1_555 yes
N3 C9 N4 112(1) 1_555 1_555 1_555 yes
S4 C10 C11 104(1) 1_555 1_555 1_555 yes
N5 C11 C10 110(1) 1_555 1_555 1_555 yes
S5 C12 C13 105(1) 1_555 1_555 1_555 yes
N6 C13 C12 108(1) 1_555 1_555 1_555 yes
S6 C14 C15 109(1) 1_555 1_555 1_555 yes
N7 C15 C14 108(1) 1_555 1_555 1_555 yes
N5 C16 N8 112(1) 1_555 1_555 1_555 yes
N6 C17 N8 110(1) 1_555 1_555 1_555 yes
N7 C18 N8 113(1) 1_555 1_555 1_555 yes
S7 C19 C20 104(1) 1_555 1_555 1_555 yes
N9 C20 C19 109(1) 1_555 1_555 1_555 yes
S8 C21 C22 105(1) 1_555 1_555 1_555 yes
N10 C22 C21 108(1) 1_555 1_555 1_555 yes
S9 C23 C24 107(1) 1_555 1_555 1_555 yes
N11 C24 C23 109(1) 1_555 1_555 1_555 yes
N9 C25 N12 111(1) 1_555 1_555 1_555 yes
N10 C26 N12 111(1) 1_555 1_555 1_555 yes
N11 C27 N12 110(1) 1_555 1_555 1_555 yes
S10 C28 C29 105(1) 1_555 1_555 1_555 yes
N13 C29 C28 109(1) 1_555 1_555 1_555 yes
S11 C30 C31 105(1) 1_555 1_555 1_555 yes
N15 C31 C30 107(1) 1_555 1_555 1_555 yes
S12 C32 C33 105(1) 1_555 1_555 1_555 yes
N14 C33 C32 107(1) 1_555 1_555 1_555 yes
N13 C34 N16 112(1) 1_555 1_555 1_555 yes
N15 C35 N16 113(1) 1_555 1_555 1_555 yes
N14 C36 N16 113(1) 1_555 1_555 1_555 yes

loop_
_geom_bond_atom_site_label_1
_geom_bond_atom_site_label_2
_geom_bond_distance
_geom_bond_site_symmetry_1
_geom_bond_site_symmetry_2
_geom_bond_publ_flag
ZN1 S4 2.349(5) 1_555 1_555 yes
ZN1 S7 2.339(4) 1_555 1_555 yes
ZN1 S10 2.337(8) 1_555 1_555 yes
ZN1 O1 1.929(9) 1_555 1_555 yes
ZN2 S1 2.355(6) 1_555 1_555 yes
ZN2 S8 2.362(7) 1_555 1_555 yes
ZN2 S11 2.333(4) 1_555 1_555 yes
ZN2 O1 1.928(9) 1_555 1_555 yes
ZN3 S2 2.333(4) 1_555 1_555 yes
ZN3 S5 2.361(7) 1_555 1_555 yes
ZN3 S12 2.347(6) 1_555 1_555 yes
ZN3 O1 1.938(9) 1_555 1_555 yes
ZN4 S3 2.349(7) 1_555 1_555 yes
ZN4 S6 2.340(4) 1_555 1_555 yes
ZN4 S9 2.335(5) 1_555 1_555 yes
ZN4 O1 1.951(10) 1_555 1_555 yes
CO1 S1 2.28(1) 1_555 1_555 yes
CO1 S2 2.260(4) 1_555 1_555 yes
CO1 S3 2.261(4) 1_555 1_555 yes
CO1 N1 2.02(1) 1_555 1_555 yes
CO1 N2 2.03(1) 1_555 1_555 yes
CO1 N3 2.03(1) 1_555 1_555 yes
CO2 S4 2.27(1) 1_555 1_555 yes
CO2 S5 2.251(4) 1_555 1_555 yes
CO2 S6 2.250(4) 1_555 1_555 yes
CO2 N5 2.01(1) 1_555 1_555 yes
CO2 N6 2.04(1) 1_555 1_555 yes
CO2 N7 2.03(2) 1_555 1_555 yes
CO3 S7 2.251(4) 1_555 1_555 yes
CO3 S8 2.258(4) 1_555 1_555 yes
CO3 S9 2.27(1) 1_555 1_555 yes
CO3 N9 2.03(2) 1_555 1_555 yes
CO3 N10 2.02(1) 1_555 1_555 yes
CO3 N11 2.03(1) 1_555 1_555 yes
CO4 S10 2.255(4) 1_555 1_555 yes
CO4 S11 2.271(4) 1_555 1_555 yes
CO4 S12 2.27(1) 1_555 1_555 yes
CO4 N13 2.03(1) 1_555 1_555 yes
CO4 N14 2.01(1) 1_555 1_555 yes
CO4 N15 2.04(1) 1_555 1_555 yes
S1 C1 1.82(2) 1_555 1_555 yes
S2 C3 1.83(2) 1_555 1_555 yes
S3 C5 1.85(2) 1_555 1_555 yes
S4 C10 1.86(2) 1_555 1_555 yes
S5 C12 1.85(1) 1_555 1_555 yes
S6 C14 1.87(2) 1_555 1_555 yes
S7 C19 1.88(2) 1_555 1_555 yes
S8 C21 1.82(1) 1_555 1_555 yes
S9 C23 1.84(2) 1_555 1_555 yes
S10 C28 1.86(2) 1_555 1_555 yes
S11 C30 1.87(2) 1_555 1_555 yes
S12 C32 1.83(2) 1_555 1_555 yes
P1 F1 1.45(2) 1_555 1_555 yes
P1 F2 1.48(2) 1_555 1_555 yes
P1 F3 1.54(2) 1_555 1_555 yes
P1 F4 1.49(2) 1_555 1_555 yes
P1 F5 1.53(2) 1_555 1_555 yes
P1 F6 1.58(2) 1_555 1_555 yes
P2 F7 1.50(2) 1_555 1_555 yes
P2 F8 1.50(1) 1_555 1_555 yes
P2 F9 1.63(2) 1_555 1_555 yes
P2 F10 1.59(1) 1_555 1_555 yes
P2 F11 1.51(2) 1_555 1_555 yes
P2 F12 1.63(2) 1_555 1_555 yes
P3 F13 1.56(2) 1_555 1_555 yes
P3 F14 1.58(2) 1_555 1_555 yes
P3 F15 1.57(2) 1_555 1_555 yes
P3 F16 1.54(2) 1_555 1_555 yes
P3 F17 1.62(2) 1_555 1_555 yes
P3 F18 1.51(2) 1_555 1_555 yes
P4 F19 1.52(2) 1_555 1_555 yes
P4 F20 1.50(2) 1_555 1_555 yes
P4 F21 1.55(2) 1_555 1_555 yes
P4 F22 1.53(2) 1_555 1_555 yes
P4 F23 1.57(2) 1_555 1_555 yes
P4 F24 1.57(2) 1_555 1_555 yes
P5 F25 1.51(2) 1_555 1_555 yes
P5 F26 1.52(2) 1_555 1_555 yes
P5 F27 1.46(2) 1_555 1_555 yes
P5 F28 1.45(3) 1_555 1_555 yes
P5 F29 1.39(2) 1_555 1_555 yes
P5 F30 1.40(2) 1_555 1_555 yes
P6 F31 1.46(2) 1_555 1_555 yes
P6 F32 1.54(2) 1_555 1_555 yes
P6 F33 1.58(2) 1_555 1_555 yes
P6 F34 1.51(2) 1_555 1_555 yes
P6 F35 1.51(2) 1_555 1_555 yes
P6 F36 1.54(2) 1_555 1_555 yes
N1 C2 1.53(2) 1_555 1_555 yes
N1 C7 1.54(2) 1_555 1_555 yes
N2 C4 1.54(2) 1_555 1_555 yes
N2 C8 1.53(2) 1_555 1_555 yes
N3 C6 1.49(2) 1_555 1_555 yes
N3 C9 1.56(2) 1_555 1_555 yes
N4 C7 1.44(2) 1_555 1_555 yes
N4 C8 1.47(2) 1_555 1_555 yes
N4 C9 1.43(2) 1_555 1_555 yes
N5 C11 1.51(2) 1_555 1_555 yes
N5 C16 1.51(2) 1_555 1_555 yes
N6 C13 1.50(2) 1_555 1_555 yes
N6 C17 1.50(2) 1_555 1_555 yes
N7 C15 1.54(2) 1_555 1_555 yes
N7 C18 1.53(2) 1_555 1_555 yes
N8 C16 1.50(3) 1_555 1_555 yes
N8 C17 1.49(2) 1_555 1_555 yes
N8 C18 1.43(3) 1_555 1_555 yes
N9 C20 1.48(2) 1_555 1_555 yes
N9 C25 1.55(2) 1_555 1_555 yes
N10 C22 1.49(2) 1_555 1_555 yes
N10 C26 1.55(2) 1_555 1_555 yes
N11 C24 1.52(2) 1_555 1_555 yes
N11 C27 1.53(2) 1_555 1_555 yes
N12 C25 1.47(3) 1_555 1_555 yes
N12 C26 1.45(2) 1_555 1_555 yes
N12 C27 1.46(3) 1_555 1_555 yes
N13 C29 1.50(2) 1_555 1_555 yes
N13 C34 1.51(2) 1_555 1_555 yes
N14 C33 1.50(2) 1_555 1_555 yes
N14 C36 1.55(2) 1_555 1_555 yes
N15 C31 1.50(2) 1_555 1_555 yes
N15 C35 1.54(2) 1_555 1_555 yes
N16 C34 1.44(2) 1_555 1_555 yes
N16 C35 1.45(2) 1_555 1_555 yes
N16 C36 1.46(2) 1_555 1_555 yes
C1 C2 1.55(2) 1_555 1_555 yes
C3 C4 1.48(2) 1_555 1_555 yes
C5 C6 1.54(2) 1_555 1_555 yes
C10 C11 1.53(2) 1_555 1_555 yes
C12 C13 1.52(2) 1_555 1_555 yes
C14 C15 1.47(3) 1_555 1_555 yes
C19 C20 1.50(2) 1_555 1_555 yes
C21 C22 1.53(2) 1_555 1_555 yes
C23 C24 1.50(3) 1_555 1_555 yes
C28 C29 1.52(2) 1_555 1_555 yes
C30 C31 1.53(2) 1_555 1_555 yes
C32 C33 1.56(2) 1_555 1_555 yes
